data_7127838
loop_
_publ_author_name
'Iwamoto, Hajime'
'Ishizu, Yuki'
'Hasegawa, Eietsu'
'Sekiya, Ryo'
'Haino, Takeharu'

_publ_section_title
;
 Translational isomers of <i>N</i>-sulfonylated [3]catenane: synthesis and
 isomerization.
;
_journal_issue 15
_journal_name_full 'Chemical communications (Cambridge, England)'
_journal_page_first 1915
_journal_page_last 1918
_journal_paper_doi 10.1039/d0cc07720h
_journal_volume 57
_journal_year 2021
_chemical_formula_sum 'C126 H158 N2 O28 S2'
_chemical_formula_weight 2212.65
_space_group_crystal_system triclinic
_space_group_IT_number 2
_space_group_name_Hall '-P 1'
_space_group_name_H-M_alt 'P -1'
_atom_sites_solution_hydrogens geom
_audit_creation_method SHELXL-2013
_audit_update_record
;
2020-11-17 deposited with the CCDC.	2021-01-19 downloaded from the CCDC.
;
_cell_angle_alpha 78.986(13)
_cell_angle_beta 76.432(15)
_cell_angle_gamma 85.801(12)
_cell_formula_units_Z 1
_cell_length_a 11.663(12)
_cell_length_b 12.520(13)
_cell_length_c 21.30(2)
_cell_measurement_temperature 123(2)
_cell_volume 2966(5)
_computing_structure_refinement 'SHELXL-2013 (Sheldrick, 2013)'
_diffrn_ambient_temperature 123(2)
_diffrn_measured_fraction_theta_full 0.263
_diffrn_measured_fraction_theta_max 0.631
_diffrn_radiation_type MoK\a
_diffrn_radiation_wavelength 0.71073
_diffrn_reflns_av_R_equivalents 0.0218
_diffrn_reflns_av_unetI/netI 0.0435
_diffrn_reflns_Laue_measured_fraction_full 0.263
_diffrn_reflns_Laue_measured_fraction_max 0.631
_diffrn_reflns_limit_h_max 10
_diffrn_reflns_limit_h_min -10
_diffrn_reflns_limit_k_max 11
_diffrn_reflns_limit_k_min -10
_diffrn_reflns_limit_l_max 18
_diffrn_reflns_limit_l_min -17
_diffrn_reflns_number 3108
_diffrn_reflns_point_group_measured_fraction_full 0.263
_diffrn_reflns_point_group_measured_fraction_max 0.631
_diffrn_reflns_theta_full 25.242
_diffrn_reflns_theta_max 18.579
_diffrn_reflns_theta_min 1.658
_exptl_absorpt_coefficient_mu 0.120
_exptl_crystal_density_diffrn 1.239
_exptl_crystal_F_000 1184
_exptl_crystal_size_max 0.310
_exptl_crystal_size_mid 0.120
_exptl_crystal_size_min 0.020
_refine_diff_density_max 0.570
_refine_diff_density_min -0.369
_refine_diff_density_rms 0.072
_refine_ls_extinction_method none
_refine_ls_goodness_of_fit_ref 1.451
_refine_ls_hydrogen_treatment constr
_refine_ls_matrix_type full
_refine_ls_number_parameters 598
_refine_ls_number_reflns 2821
_refine_ls_number_restraints 0
_refine_ls_restrained_S_all 1.451
_refine_ls_R_factor_all 0.1415
_refine_ls_R_factor_gt 0.1075
_refine_ls_shift/su_max 0.000
_refine_ls_shift/su_mean 0.000
_refine_ls_structure_factor_coef Fsqd
_refine_ls_weighting_details
;
 w=1/[\s^2^(Fo^2^)+(0.2000P)^2^]
 where P=(Fo^2^+2Fc^2^)/3
;
_refine_ls_weighting_scheme calc
_refine_ls_wR_factor_gt 0.2958
_refine_ls_wR_factor_ref 0.3341
_reflns_Friedel_coverage 0.000
_reflns_number_gt 2051
_reflns_number_total 2821
_reflns_threshold_expression 'I > 2\s(I)'
_cod_data_source_file d0cc07720h2.cif
_cod_data_source_block shelx_CCDC2
_cod_depositor_comments 'Adding full bibliography for 7127836--7127838.cif.'
_cod_database_code 7127838
_shelx_space_group_comment
;
The symmetry employed for this shelxl refinement is uniquely defined
by the following loop, which should always be used as a source of
symmetry information in preference to the above space-group names.
They are only intended as comments.
;
_shelx_estimated_absorpt_t_min 0.964
_shelx_estimated_absorpt_t_max 0.998
_shelxl_version_number 2013-2

loop_
_space_group_symop_operation_xyz
'x, y, z'
'-x, -y, -z'

loop_
_atom_site_label
_atom_site_type_symbol
_atom_site_fract_x
_atom_site_fract_y
_atom_site_fract_z
_atom_site_U_iso_or_equiv
_atom_site_adp_type
_atom_site_occupancy
_atom_site_site_symmetry_order
_atom_site_calc_flag
_atom_site_refinement_flags_posn
_atom_site_refinement_flags_adp
_atom_site_refinement_flags_occupancy
_atom_site_disorder_assembly
_atom_site_disorder_group
S1 S 0.0708(4) 0.3094(3) 0.4410(3) 0.0485(18) Uani 1 1 d . . . . .
O11 O 0.0503(9) 0.3752(6) 0.4910(6) 0.060(4) Uani 1 1 d . . . . .
O12 O 0.1774(9) 0.2419(6) 0.4306(5) 0.051(3) Uani 1 1 d . . . . .
O13 O 0.5798(10) 0.6361(7) 0.2478(6) 0.066(4) Uani 1 1 d . . . . .
O7 O 0.3942(10) 0.4261(7) 0.5897(6) 0.062(4) Uani 1 1 d . . . . .
O3 O 0.5180(13) 0.1572(8) 0.8919(7) 0.061(4) Uani 1 1 d . . . . .
O8 O 0.2758(12) 0.2122(8) 0.6271(7) 0.087(6) Uani 1 1 d . . . . .
O5 O 0.5651(10) 0.6864(6) 0.7491(5) 0.070(4) Uani 1 1 d . . . . .
O6 O 0.4839(11) 0.6306(7) 0.6030(6) 0.072(5) Uani 1 1 d . . . . .
O4 O 0.5540(10) 0.3724(6) 0.9221(6) 0.068(4) Uani 1 1 d . . . . .
O2 O 0.4371(10) 0.0062(6) 0.8220(7) 0.066(4) Uani 1 1 d . . . . .
N1 N 0.0640(12) 0.3906(8) 0.3717(8) 0.049(5) Uani 1 1 d . . . . .
O14 O -0.2071(13) 0.3087(9) 0.1110(8) 0.098(6) Uani 1 1 d . . . . .
O10 O 0.8014(11) 0.6408(8) 0.9702(7) 0.080(5) Uani 1 1 d . . . . .
O1 O 0.2997(12) 0.0434(7) 0.7152(6) 0.072(5) Uani 1 1 d . . . . .
C56 C 0.3796(18) 0.6723(10) 0.2991(11) 0.070(7) Uani 1 1 d . . . . .
O9 O 0.7963(16) 0.7857(10) 0.8956(8) 0.110(7) Uani 1 1 d . . . . .
C31 C -0.047(2) 0.2209(11) 0.4574(10) 0.059(9) Uani 1 1 d . . . . .
C59 C 0.501(2) 0.7200(10) 0.2741(10) 0.063(7) Uani 1 1 d . . . . .
H59A H 0.4988 0.7847 0.2394 0.076 Uiso 1 1 calc R U . . .
H59B H 0.5278 0.7422 0.3103 0.076 Uiso 1 1 calc R U . . .
C53 C 0.1588(14) 0.5716(9) 0.3454(9) 0.047(6) Uani 1 1 d . . . . .
C37 C -0.0300(15) 0.1222(11) 0.4399(10) 0.051(7) Uani 1 1 d . . . . .
H37 H 0.0445 0.0970 0.4176 0.061 Uiso 1 1 calc R U . . .
C54 C 0.1891(18) 0.6356(10) 0.2826(9) 0.050(6) Uani 1 1 d . . . . .
H54 H 0.1356 0.6427 0.2544 0.060 Uiso 1 1 calc R U . . .
C58 C 0.2435(14) 0.5594(9) 0.3856(9) 0.044(6) Uani 1 1 d . . . . .
H58 H 0.2272 0.5157 0.4282 0.053 Uiso 1 1 calc R U . . .
C57 C 0.3478(17) 0.6113(11) 0.3619(10) 0.055(6) Uani 1 1 d . . . . .
H57 H 0.4015 0.6054 0.3898 0.066 Uiso 1 1 calc R U . . .
C8 C 0.178(2) 0.1530(11) 0.6530(11) 0.080(9) Uani 1 1 d . . . . .
C39 C 0.0298(18) 0.3751(10) 0.2647(10) 0.058(7) Uani 1 1 d . . . . .
C52 C 0.0455(15) 0.5118(8) 0.3701(9) 0.048(6) Uani 1 1 d . . . . .
H52A H -0.0095 0.5409 0.3415 0.058 Uiso 1 1 calc R U . . .
H52B H 0.0085 0.5249 0.4150 0.058 Uiso 1 1 calc R U . . .
C12 C 0.4400(16) -0.0545(10) 0.7721(11) 0.067(6) Uani 1 1 d . . . . .
H12A H 0.4660 -0.1304 0.7865 0.080 Uiso 1 1 calc R U . . .
H12B H 0.4980 -0.0231 0.7320 0.080 Uiso 1 1 calc R U . . .
C32 C -0.158(2) 0.2610(12) 0.4844(9) 0.061(7) Uani 1 1 d . . . . .
H32 H -0.1682 0.3332 0.4931 0.073 Uiso 1 1 calc R U . . .
C55 C 0.2908(17) 0.6866(10) 0.2615(9) 0.057(6) Uani 1 1 d . . . . .
H55 H 0.3051 0.7340 0.2201 0.069 Uiso 1 1 calc R U . . .
C15 C 0.4434(18) 0.2110(12) 0.9401(10) 0.058(6) Uani 1 1 d . . . . .
H15A H 0.4695 0.1930 0.9820 0.070 Uiso 1 1 calc R U . . .
H15B H 0.3609 0.1882 0.9481 0.070 Uiso 1 1 calc R U . . .
C38 C 0.1169(16) 0.3525(9) 0.3087(10) 0.053(5) Uani 1 1 d . . . . .
H38A H 0.1360 0.2735 0.3175 0.064 Uiso 1 1 calc R U . . .
H38B H 0.1908 0.3910 0.2868 0.064 Uiso 1 1 calc R U . . .
C44 C -0.0722(16) 0.3193(9) 0.2792(10) 0.056(6) Uani 1 1 d . . . . .
H44 H -0.0946 0.2714 0.3201 0.067 Uiso 1 1 calc R U . . .
C27 C 0.3807(17) 0.3518(12) 0.5466(10) 0.076(8) Uani 1 1 d . . . . .
H27A H 0.4464 0.2968 0.5442 0.092 Uiso 1 1 calc R U . . .
H27B H 0.3835 0.3931 0.5017 0.092 Uiso 1 1 calc R U . . .
C26 C 0.3410(17) 0.5341(11) 0.5760(11) 0.081(8) Uani 1 1 d . . . . .
H26A H 0.2547 0.5290 0.5819 0.097 Uiso 1 1 calc R U . . .
H26B H 0.3741 0.5688 0.5300 0.097 Uiso 1 1 calc R U . . .
C17 C 0.5895(16) 0.4759(10) 0.8920(9) 0.053(3) Uani 1 1 d . . . . .
C6 C 0.1044(18) -0.0137(11) 0.7228(10) 0.062(7) Uani 1 1 d . . . . .
H6 H 0.1189 -0.0785 0.7516 0.075 Uiso 1 1 calc R U . . .
C7 C 0.1902(19) 0.0540(13) 0.6998(10) 0.063(7) Uani 1 1 d . . . . .
C24 C 0.5163(15) 0.6941(9) 0.6464(8) 0.051(5) Uani 1 1 d . . . . .
H24A H 0.4586 0.7554 0.6527 0.061 Uiso 1 1 calc R U . . .
H24B H 0.5951 0.7249 0.6262 0.061 Uiso 1 1 calc R U . . .
C16 C 0.4521(17) 0.3309(10) 0.9136(10) 0.066(7) Uani 1 1 d . . . . .
H16A H 0.4522 0.3443 0.8662 0.079 Uiso 1 1 calc R U . . .
H16B H 0.3821 0.3696 0.9363 0.079 Uiso 1 1 calc R U . . .
C23 C 0.5188(16) 0.6238(10) 0.7120(9) 0.074(7) Uani 1 1 d . . . . .
H23A H 0.4381 0.6010 0.7354 0.088 Uiso 1 1 calc R U . . .
H23B H 0.5691 0.5578 0.7059 0.088 Uiso 1 1 calc R U . . .
C36 C -0.137(3) 0.0558(11) 0.4582(11) 0.081(9) Uani 1 1 d . . . . .
H36 H -0.1278 -0.0174 0.4514 0.097 Uiso 1 1 calc R U . . .
C21 C 0.5922(15) 0.6320(10) 0.8055(9) 0.053(3) Uani 1 1 d . . . . .
C41 C -0.0085(19) 0.4548(11) 0.1567(10) 0.067(7) Uani 1 1 d . . . . .
H41 H 0.0099 0.5031 0.1157 0.080 Uiso 1 1 calc R U . . .
C60 C 0.7084(19) 0.6524(14) 0.2389(13) 0.110(3) Uani 1 1 d . . . . .
H60A H 0.7223 0.6672 0.2805 0.131 Uiso 1 1 calc R U . . .
H60B H 0.7518 0.5838 0.2304 0.131 Uiso 1 1 calc R U . . .
C14 C 0.5185(17) 0.0428(10) 0.9068(10) 0.064(7) Uani 1 1 d . . . . .
H14A H 0.4422 0.0194 0.9364 0.076 Uiso 1 1 calc R U . . .
H14B H 0.5816 0.0168 0.9306 0.076 Uiso 1 1 calc R U . . .
C9 C 0.0697(18) 0.1700(10) 0.6362(9) 0.065(7) Uani 1 1 d . . . . .
H9 H 0.0603 0.2321 0.6041 0.078 Uiso 1 1 calc R U . . .
C25 C 0.3669(17) 0.6007(11) 0.6226(10) 0.064(6) Uani 1 1 d . . . . .
H25A H 0.3145 0.6666 0.6228 0.077 Uiso 1 1 calc R U . . .
H25B H 0.3518 0.5576 0.6677 0.077 Uiso 1 1 calc R U . . .
C40 C 0.0702(18) 0.4437(10) 0.1996(10) 0.069(7) Uani 1 1 d . . . . .
H40 H 0.1441 0.4783 0.1871 0.083 Uiso 1 1 calc R U . . .
C19 C 0.6857(15) 0.6352(9) 0.8940(9) 0.053(3) Uani 1 1 d . . . . .
C10 C -0.0294(17) 0.1014(11) 0.6633(10) 0.066(3) Uani 1 1 d . . . . .
C62 C 0.8947(18) 0.7469(14) 0.1835(12) 0.110(3) Uani 1 1 d . . . . .
H62A H 0.9042 0.7521 0.2278 0.131 Uiso 1 1 calc R U . . .
H62B H 0.9348 0.6783 0.1724 0.131 Uiso 1 1 calc R U . . .
C18 C 0.6466(14) 0.5316(9) 0.9242(8) 0.053(3) Uani 1 1 d . . . . .
H18 H 0.6595 0.5001 0.9663 0.063 Uiso 1 1 calc R U . . .
C13 C 0.5375(17) -0.0086(10) 0.8482(11) 0.078(7) Uani 1 1 d . . . . .
H13A H 0.6060 0.0240 0.8148 0.094 Uiso 1 1 calc R U . . .
H13B H 0.5551 -0.0874 0.8604 0.094 Uiso 1 1 calc R U . . .
C22 C 0.5588(15) 0.5256(9) 0.8338(8) 0.053(3) Uani 1 1 d . . . . .
H22 H 0.5152 0.4871 0.8133 0.063 Uiso 1 1 calc R U . . .
C11 C 0.3243(16) -0.0542(10) 0.7568(10) 0.059(6) Uani 1 1 d . . . . .
H11A H 0.3210 -0.1169 0.7352 0.071 Uiso 1 1 calc R U . . .
H11B H 0.2629 -0.0632 0.7982 0.071 Uiso 1 1 calc R U . . .
C28 C 0.264(2) 0.2956(13) 0.5730(10) 0.099(10) Uani 1 1 d . . . . .
H28A H 0.2011 0.3488 0.5873 0.119 Uiso 1 1 calc R U . . .
H28B H 0.2432 0.2636 0.5383 0.119 Uiso 1 1 calc R U . . .
C42 C -0.107(2) 0.3991(13) 0.1724(12) 0.070(8) Uani 1 1 d . . . . .
C45 C -0.185(2) 0.4143(12) 0.1211(12) 0.103(10) Uani 1 1 d . . . . .
H45A H -0.2598 0.4527 0.1372 0.124 Uiso 1 1 calc R U . . .
H45B H -0.1429 0.4581 0.0793 0.124 Uiso 1 1 calc R U . . .
C20 C 0.6538(14) 0.6873(9) 0.8371(8) 0.053(3) Uani 1 1 d . . . . .
H20 H 0.6741 0.7608 0.8196 0.063 Uiso 1 1 calc R U . . .
C5 C -0.0141(17) 0.0023(10) 0.7077(10) 0.066(3) Uani 1 1 d . . . . .
C34 C -0.243(2) 0.0914(17) 0.4831(14) 0.083(10) Uani 1 1 d . . . . .
C43 C -0.1442(18) 0.3329(11) 0.2330(11) 0.068(7) Uani 1 1 d . . . . .
H43 H -0.2171 0.2971 0.2435 0.082 Uiso 1 1 calc R U . . .
C61 C 0.7567(18) 0.7392(14) 0.1867(12) 0.110(3) Uani 1 1 d . . . . .
H61A H 0.7155 0.8089 0.1947 0.131 Uiso 1 1 calc R U . . .
H61B H 0.7456 0.7250 0.1444 0.131 Uiso 1 1 calc R U . . .
C33 C -0.251(2) 0.1942(15) 0.4984(12) 0.080(10) Uani 1 1 d . . . . .
H33 H -0.3262 0.2200 0.5198 0.097 Uiso 1 1 calc R U . . .
C4 C -0.1034(16) -0.0685(10) 0.7312(10) 0.066(3) Uani 1 1 d . . . . .
H4 H -0.0929 -0.1318 0.7621 0.080 Uiso 1 1 calc R U . . .
C1 C -0.1404(16) 0.1194(10) 0.6476(9) 0.066(3) Uani 1 1 d . . . . .
H1 H -0.1554 0.1860 0.6205 0.080 Uiso 1 1 calc R U . . .
C29 C 0.764(2) 0.6922(16) 0.9224(11) 0.075(8) Uani 1 1 d . . . . .
C51 C 1.1117(19) 0.8192(14) 0.1241(12) 0.110(3) Uani 1 1 d . . . . .
H51A H 1.1330 0.8045 0.1674 0.131 Uiso 1 1 calc R U . . .
H51B H 1.1363 0.7545 0.1032 0.131 Uiso 1 1 calc R U . . .
C35 C -0.347(2) 0.0127(14) 0.4975(14) 0.159(15) Uani 1 1 d . . . . .
H35A H -0.4205 0.0497 0.5159 0.238 Uiso 1 1 calc R U . . .
H35B H -0.3324 -0.0519 0.5290 0.238 Uiso 1 1 calc R U . . .
H35C H -0.3529 -0.0091 0.4566 0.238 Uiso 1 1 calc R U . . .
C3 C -0.2103(16) -0.0512(10) 0.7112(9) 0.066(3) Uani 1 1 d . . . . .
H3 H -0.2698 -0.1039 0.7257 0.080 Uiso 1 1 calc R U . . .
C2 C -0.2265(17) 0.0465(10) 0.6692(9) 0.066(3) Uani 1 1 d . . . . .
H2 H -0.2991 0.0615 0.6559 0.080 Uiso 1 1 calc R U . . .
C47 C -0.278(2) 0.2049(14) 0.0406(12) 0.110(3) Uani 1 1 d . . . . .
H47A H -0.3221 0.1539 0.0785 0.131 Uiso 1 1 calc R U . . .
H47B H -0.3232 0.2158 0.0057 0.131 Uiso 1 1 calc R U . . .
C46 C -0.273(2) 0.3167(13) 0.0622(12) 0.110(3) Uani 1 1 d . . . . .
H46A H -0.2359 0.3704 0.0235 0.131 Uiso 1 1 calc R U . . .
H46B H -0.3537 0.3434 0.0793 0.131 Uiso 1 1 calc R U . . .
C63 C 0.9551(19) 0.8384(14) 0.1363(12) 0.110(3) Uani 1 1 d . . . . .
H63A H 0.9306 0.9071 0.1530 0.131 Uiso 1 1 calc R U . . .
H63B H 0.9321 0.8443 0.0939 0.131 Uiso 1 1 calc R U . . .
C48 C -0.163(2) 0.1547(14) 0.0162(13) 0.110(3) Uani 1 1 d . . . . .
H48A H -0.1272 0.1304 0.0544 0.131 Uiso 1 1 calc R U . . .
H48B H -0.1136 0.2133 -0.0132 0.131 Uiso 1 1 calc R U . . .
C49 C -0.149(2) 0.0544(14) -0.0224(12) 0.110(3) Uani 1 1 d . . . . .
H49A H -0.0691 0.0208 -0.0259 0.131 Uiso 1 1 calc R U . . .
H49B H -0.2073 -0.0017 0.0013 0.131 Uiso 1 1 calc R U . . .
C50 C -0.1699(19) 0.0967(14) -0.0874(12) 0.110(3) Uani 1 1 d . . . . .
H50A H -0.1535 0.0362 -0.1125 0.131 Uiso 1 1 calc R U . . .
H50B H -0.2550 0.1158 -0.0821 0.131 Uiso 1 1 calc R U . . .
C30 C 0.915(4) 0.811(3) 0.9158(16) 0.28(3) Uani 1 1 d . . . . .
H30A H 0.9395 0.8849 0.8943 0.427 Uiso 1 1 calc R U . . .
H30B H 0.9773 0.7584 0.9018 0.427 Uiso 1 1 calc R U . . .
H30C H 0.8994 0.8057 0.9635 0.427 Uiso 1 1 calc R U . . .

loop_
_atom_site_aniso_label
_atom_site_aniso_U_11
_atom_site_aniso_U_22
_atom_site_aniso_U_33
_atom_site_aniso_U_23
_atom_site_aniso_U_13
_atom_site_aniso_U_12
S1 0.040(4) 0.048(2) 0.059(4) -0.012(2) -0.013(4) 0.000(2)
O11 0.064(10) 0.050(5) 0.072(11) -0.012(6) -0.025(8) 0.000(5)
O12 0.014(9) 0.059(5) 0.077(10) -0.016(5) 0.000(7) -0.002(5)
O13 0.019(10) 0.073(7) 0.101(11) -0.005(7) -0.010(9) -0.018(6)
O7 0.030(10) 0.084(7) 0.070(11) -0.009(7) -0.012(9) -0.001(5)
O3 0.073(13) 0.058(7) 0.042(11) -0.001(7) 0.002(11) -0.014(6)
O8 0.100(12) 0.057(6) 0.118(13) 0.016(7) -0.065(11) -0.038(7)
O5 0.119(11) 0.035(5) 0.062(11) -0.003(5) -0.038(9) -0.001(5)
O6 0.039(10) 0.082(6) 0.094(13) 0.003(7) -0.023(9) -0.017(6)
O4 0.085(11) 0.049(5) 0.079(11) -0.003(5) -0.042(9) -0.015(5)
O2 0.050(10) 0.057(6) 0.094(12) -0.015(6) -0.026(9) 0.018(5)
N1 0.046(12) 0.050(7) 0.053(14) -0.003(8) -0.017(11) -0.005(6)
O14 0.087(13) 0.117(9) 0.105(14) -0.017(8) -0.059(13) 0.009(7)
O10 0.093(12) 0.066(6) 0.087(12) -0.014(7) -0.025(10) -0.019(6)
O1 0.092(12) 0.050(6) 0.081(11) 0.002(6) -0.041(10) -0.009(6)
C56 0.110(19) 0.029(8) 0.072(19) 0.008(9) -0.031(16) -0.018(10)
O9 0.172(18) 0.097(8) 0.071(14) 0.008(9) -0.046(14) -0.056(10)
C31 0.09(2) 0.031(11) 0.07(2) 0.004(8) -0.05(2) 0.014(10)
C59 0.096(19) 0.042(9) 0.055(16) 0.004(9) -0.029(15) -0.020(11)
C53 0.045(14) 0.026(7) 0.072(18) -0.012(8) -0.019(13) 0.005(7)
C37 0.031(14) 0.042(9) 0.084(18) -0.016(9) -0.017(14) 0.003(8)
C54 0.084(18) 0.040(8) 0.031(15) -0.002(9) -0.026(13) 0.001(9)
C58 0.033(14) 0.051(8) 0.047(14) 0.003(8) -0.017(12) 0.009(8)
C57 0.054(17) 0.054(9) 0.065(18) -0.010(10) -0.029(14) 0.005(9)
C8 0.12(2) 0.037(10) 0.10(2) -0.003(10) -0.062(19) -0.002(10)
C39 0.091(18) 0.040(8) 0.053(17) -0.014(9) -0.037(14) 0.007(9)
C52 0.060(16) 0.037(8) 0.055(16) -0.013(8) -0.025(14) 0.005(8)
C12 0.059(17) 0.043(8) 0.10(2) -0.023(9) -0.018(14) 0.031(7)
C32 0.067(19) 0.033(8) 0.080(18) -0.004(9) -0.015(15) -0.009(12)
C55 0.075(16) 0.047(8) 0.056(16) 0.006(8) -0.038(14) -0.005(9)
C15 0.051(16) 0.069(11) 0.041(16) 0.011(12) 0.004(14) -0.017(10)
C38 0.061(15) 0.052(8) 0.048(16) -0.020(9) -0.007(13) 0.002(7)
C44 0.056(15) 0.042(8) 0.071(17) -0.015(8) -0.017(13) 0.005(8)
C27 0.062(18) 0.091(10) 0.077(19) 0.001(12) -0.022(15) -0.027(10)
C26 0.055(18) 0.070(10) 0.12(2) 0.013(11) -0.045(17) 0.002(9)
C17 0.060(7) 0.049(4) 0.047(6) -0.014(3) -0.001(5) -0.003(3)
C6 0.087(18) 0.038(8) 0.059(17) -0.008(8) -0.013(14) 0.009(9)
C7 0.071(19) 0.064(12) 0.063(17) -0.014(10) -0.030(16) -0.002(11)
C24 0.050(15) 0.058(8) 0.040(15) -0.021(9) 0.005(12) 0.012(7)
C16 0.084(18) 0.053(9) 0.053(17) 0.009(8) -0.015(15) 0.002(9)
C23 0.089(17) 0.050(8) 0.084(19) 0.011(10) -0.043(15) 0.003(8)
C36 0.13(3) 0.051(10) 0.08(2) -0.018(10) -0.05(2) -0.010(14)
C21 0.060(7) 0.049(4) 0.047(6) -0.014(3) -0.001(5) -0.003(3)
C41 0.087(18) 0.066(10) 0.048(17) -0.019(9) -0.014(15) 0.011(10)
C60 0.072(6) 0.123(5) 0.124(7) -0.002(4) -0.018(6) -0.007(4)
C14 0.075(17) 0.046(10) 0.064(19) -0.003(9) -0.011(15) -0.001(8)
C9 0.088(17) 0.056(9) 0.053(16) 0.001(8) -0.025(14) -0.019(9)
C25 0.062(19) 0.065(9) 0.051(16) -0.005(9) 0.011(13) -0.001(9)
C40 0.097(18) 0.051(9) 0.060(18) -0.002(10) -0.032(16) 0.013(8)
C19 0.060(7) 0.049(4) 0.047(6) -0.014(3) -0.001(5) -0.003(3)
C10 0.061(7) 0.063(4) 0.069(8) -0.009(4) -0.008(7) 0.008(4)
C62 0.072(6) 0.123(5) 0.124(7) -0.002(4) -0.018(6) -0.007(4)
C18 0.060(7) 0.049(4) 0.047(6) -0.014(3) -0.001(5) -0.003(3)
C13 0.062(16) 0.041(9) 0.13(2) -0.001(10) -0.036(16) 0.022(7)
C22 0.060(7) 0.049(4) 0.047(6) -0.014(3) -0.001(5) -0.003(3)
C11 0.031(16) 0.072(11) 0.068(17) -0.022(10) 0.003(13) 0.019(7)
C28 0.16(3) 0.091(12) 0.06(2) 0.008(12) -0.08(2) -0.024(13)
C42 0.10(2) 0.059(10) 0.07(2) -0.024(11) -0.043(18) 0.011(10)
C45 0.13(2) 0.080(11) 0.13(2) -0.033(11) -0.09(2) 0.030(10)
C20 0.060(7) 0.049(4) 0.047(6) -0.014(3) -0.001(5) -0.003(3)
C5 0.061(7) 0.063(4) 0.069(8) -0.009(4) -0.008(7) 0.008(4)
C34 0.01(2) 0.094(16) 0.14(3) -0.003(13) -0.02(2) 0.005(11)
C43 0.093(18) 0.050(9) 0.066(19) -0.019(10) -0.026(16) 0.009(9)
C61 0.072(6) 0.123(5) 0.124(7) -0.002(4) -0.018(6) -0.007(4)
C33 0.05(2) 0.069(11) 0.12(3) -0.024(11) -0.04(2) 0.044(11)
C4 0.061(7) 0.063(4) 0.069(8) -0.009(4) -0.008(7) 0.008(4)
C1 0.061(7) 0.063(4) 0.069(8) -0.009(4) -0.008(7) 0.008(4)
C29 0.09(2) 0.082(12) 0.041(19) -0.005(12) 0.005(16) -0.014(12)
C51 0.072(6) 0.123(5) 0.124(7) -0.002(4) -0.018(6) -0.007(4)
C35 0.12(2) 0.112(13) 0.26(4) 0.025(18) -0.11(3) -0.066(15)
C3 0.061(7) 0.063(4) 0.069(8) -0.009(4) -0.008(7) 0.008(4)
C2 0.061(7) 0.063(4) 0.069(8) -0.009(4) -0.008(7) 0.008(4)
C47 0.072(6) 0.123(5) 0.124(7) -0.002(4) -0.018(6) -0.007(4)
C46 0.072(6) 0.123(5) 0.124(7) -0.002(4) -0.018(6) -0.007(4)
C63 0.072(6) 0.123(5) 0.124(7) -0.002(4) -0.018(6) -0.007(4)
C48 0.072(6) 0.123(5) 0.124(7) -0.002(4) -0.018(6) -0.007(4)
C49 0.072(6) 0.123(5) 0.124(7) -0.002(4) -0.018(6) -0.007(4)
C50 0.072(6) 0.123(5) 0.124(7) -0.002(4) -0.018(6) -0.007(4)
C30 0.35(6) 0.38(4) 0.14(3) -0.14(3) 0.06(3) -0.29(5)

loop_
_atom_type_symbol
_atom_type_description
_atom_type_scat_dispersion_real
_atom_type_scat_dispersion_imag
_atom_type_scat_source
C C 0.0033 0.0016 'International Tables Vol C Tables 4.2.6.8 and 6.1.1.4'
H H 0.0000 0.0000 'International Tables Vol C Tables 4.2.6.8 and 6.1.1.4'
N N 0.0061 0.0033 'International Tables Vol C Tables 4.2.6.8 and 6.1.1.4'
O O 0.0106 0.0060 'International Tables Vol C Tables 4.2.6.8 and 6.1.1.4'
S S 0.1246 0.1234 'International Tables Vol C Tables 4.2.6.8 and 6.1.1.4'

loop_
_geom_angle_atom_site_label_1
_geom_angle_atom_site_label_2
_geom_angle_atom_site_label_3
_geom_angle
_geom_angle_site_symmetry_1
_geom_angle_site_symmetry_3
_geom_angle_publ_flag
O11 S1 O12 119.6(5) . . ?
O11 S1 N1 107.3(6) . . ?
O12 S1 N1 108.8(8) . . ?
O11 S1 C31 108.7(10) . . ?
O12 S1 C31 105.9(8) . . ?
N1 S1 C31 105.8(6) . . ?
C59 O13 C60 116.1(13) . . ?
C26 O7 C27 115.1(12) . . ?
C14 O3 C15 115.4(12) . . ?
C8 O8 C28 113.7(12) . . ?
C21 O5 C23 116.5(9) . . ?
C25 O6 C24 112.7(15) . . ?
C17 O4 C16 121.3(10) . . ?
C13 O2 C12 114.2(13) . . ?
C38 N1 C52 118.1(11) . . ?
C38 N1 S1 118.8(9) . . ?
C52 N1 S1 119.6(12) . . ?
C46 O14 C45 111.0(11) . . ?
C7 O1 C11 117.0(11) . . ?
C57 C56 C55 115.7(16) . . ?
C57 C56 C59 120.5(15) . . ?
C55 C56 C59 123.7(17) . . ?
C29 O9 C30 110.2(17) . . ?
C37 C31 C32 122.1(16) . . ?
C37 C31 S1 121(2) . . ?
C32 C31 S1 116.8(12) . . ?
O13 C59 C56 107.2(11) . . ?
O13 C59 H59A 110.3 . . ?
C56 C59 H59A 110.3 . . ?
O13 C59 H59B 110.3 . . ?
C56 C59 H59B 110.3 . . ?
H59A C59 H59B 108.5 . . ?
C54 C53 C58 117.6(14) . . ?
C54 C53 C52 122.7(13) . . ?
C58 C53 C52 119.6(15) . . ?
C31 C37 C36 115(2) . . ?
C31 C37 H37 122.6 . . ?
C36 C37 H37 122.6 . . ?
C55 C54 C53 121.6(13) . . ?
C55 C54 H54 119.2 . . ?
C53 C54 H54 119.2 . . ?
C57 C58 C53 119.2(15) . . ?
C57 C58 H58 120.4 . . ?
C53 C58 H58 120.4 . . ?
C58 C57 C56 123.4(13) . . ?
C58 C57 H57 118.3 . . ?
C56 C57 H57 118.3 . . ?
O8 C8 C9 127.6(14) . . ?
O8 C8 C7 116.8(16) . . ?
C9 C8 C7 115.3(16) . . ?
C44 C39 C40 120.8(13) . . ?
C44 C39 C38 121.4(15) . . ?
C40 C39 C38 116.8(17) . . ?
C53 C52 N1 112.3(13) . . ?
C53 C52 H52A 109.1 . . ?
N1 C52 H52A 109.1 . . ?
C53 C52 H52B 109.1 . . ?
N1 C52 H52B 109.1 . . ?
H52A C52 H52B 107.9 . . ?
O2 C12 C11 111.4(15) . . ?
O2 C12 H12A 109.3 . . ?
C11 C12 H12A 109.3 . . ?
O2 C12 H12B 109.3 . . ?
C11 C12 H12B 109.3 . . ?
H12A C12 H12B 108.0 . . ?
C33 C32 C31 118.5(16) . . ?
C33 C32 H32 120.7 . . ?
C31 C32 H32 120.7 . . ?
C54 C55 C56 122.2(15) . . ?
C54 C55 H55 118.9 . . ?
C56 C55 H55 118.9 . . ?
O3 C15 C16 106.7(14) . . ?
O3 C15 H15A 110.4 . . ?
C16 C15 H15A 110.4 . . ?
O3 C15 H15B 110.4 . . ?
C16 C15 H15B 110.4 . . ?
H15A C15 H15B 108.6 . . ?
N1 C38 C39 109.1(15) . . ?
N1 C38 H38A 109.9 . . ?
C39 C38 H38A 109.9 . . ?
N1 C38 H38B 109.9 . . ?
C39 C38 H38B 109.9 . . ?
H38A C38 H38B 108.3 . . ?
C39 C44 C43 119.7(16) . . ?
C39 C44 H44 120.1 . . ?
C43 C44 H44 120.1 . . ?
O7 C27 C28 109.7(18) . . ?
O7 C27 H27A 109.7 . . ?
C28 C27 H27A 109.7 . . ?
O7 C27 H27B 109.7 . . ?
C28 C27 H27B 109.7 . . ?
H27A C27 H27B 108.2 . . ?
O7 C26 C25 108.3(12) . . ?
O7 C26 H26A 110.0 . . ?
C25 C26 H26A 110.0 . . ?
O7 C26 H26B 110.0 . . ?
C25 C26 H26B 110.0 . . ?
H26A C26 H26B 108.4 . . ?
C18 C17 O4 117.7(14) . . ?
C18 C17 C22 120.9(12) . . ?
O4 C17 C22 121.1(11) . . ?
C7 C6 C5 125.3(13) . . ?
C7 C6 H6 117.4 . . ?
C5 C6 H6 117.4 . . ?
C6 C7 O1 126.4(14) . . ?
C6 C7 C8 121.4(16) . . ?
O1 C7 C8 112.2(15) . . ?
O6 C24 C23 110.4(10) . . ?
O6 C24 H24A 109.6 . . ?
C23 C24 H24A 109.6 . . ?
O6 C24 H24B 109.6 . . ?
C23 C24 H24B 109.6 . . ?
H24A C24 H24B 108.1 . . ?
O4 C16 C15 111.7(11) . . ?
O4 C16 H16A 109.3 . . ?
C15 C16 H16A 109.3 . . ?
O4 C16 H16B 109.3 . . ?
C15 C16 H16B 109.3 . . ?
H16A C16 H16B 107.9 . . ?
O5 C23 C24 107.7(10) . . ?
O5 C23 H23A 110.2 . . ?
C24 C23 H23A 110.2 . . ?
O5 C23 H23B 110.2 . . ?
C24 C23 H23B 110.2 . . ?
H23A C23 H23B 108.5 . . ?
C34 C36 C37 124.4(15) . . ?
C34 C36 H36 117.8 . . ?
C37 C36 H36 117.8 . . ?
O5 C21 C20 117.5(11) . . ?
O5 C21 C22 123.6(11) . . ?
C20 C21 C22 118.9(14) . . ?
C42 C41 C40 121.7(17) . . ?
C42 C41 H41 119.1 . . ?
C40 C41 H41 119.1 . . ?
C61 C60 O13 115.0(14) . . ?
C61 C60 H60A 108.5 . . ?
O13 C60 H60A 108.5 . . ?
C61 C60 H60B 108.5 . . ?
O13 C60 H60B 108.5 . . ?
H60A C60 H60B 107.5 . . ?
O3 C14 C13 113.4(14) . . ?
O3 C14 H14A 108.9 . . ?
C13 C14 H14A 108.9 . . ?
O3 C14 H14B 108.9 . . ?
C13 C14 H14B 108.9 . . ?
H14A C14 H14B 107.7 . . ?
C8 C9 C10 125.2(14) . . ?
C8 C9 H9 117.4 . . ?
C10 C9 H9 117.4 . . ?
O6 C25 C26 109.4(18) . . ?
O6 C25 H25A 109.8 . . ?
C26 C25 H25A 109.8 . . ?
O6 C25 H25B 109.8 . . ?
C26 C25 H25B 109.8 . . ?
H25A C25 H25B 108.2 . . ?
C41 C40 C39 115.7(16) . . ?
C41 C40 H40 122.2 . . ?
C39 C40 H40 122.2 . . ?
C20 C19 C18 121.0(11) . . ?
C20 C19 C29 118.5(12) . . ?
C18 C19 C29 120.5(14) . . ?
C1 C10 C9 125.6(14) . . ?
C1 C10 C5 116.1(14) . . ?
C9 C10 C5 118.3(14) . . ?
C63 C62 C61 115.9(14) . . ?
C63 C62 H62A 108.3 . . ?
C61 C62 H62A 108.3 . . ?
C63 C62 H62B 108.3 . . ?
C61 C62 H62B 108.3 . . ?
H62A C62 H62B 107.4 . . ?
C17 C18 C19 118.7(14) . . ?
C17 C18 H18 120.7 . . ?
C19 C18 H18 120.7 . . ?
O2 C13 C14 110.3(16) . . ?
O2 C13 H13A 109.6 . . ?
C14 C13 H13A 109.6 . . ?
O2 C13 H13B 109.6 . . ?
C14 C13 H13B 109.6 . . ?
H13A C13 H13B 108.1 . . ?
C17 C22 C21 120.0(12) . . ?
C17 C22 H22 120.0 . . ?
C21 C22 H22 120.0 . . ?
O1 C11 C12 112.3(12) . . ?
O1 C11 H11A 109.2 . . ?
C12 C11 H11A 109.2 . . ?
O1 C11 H11B 109.2 . . ?
C12 C11 H11B 109.2 . . ?
H11A C11 H11B 107.9 . . ?
O8 C28 C27 108.4(13) . . ?
O8 C28 H28A 110.0 . . ?
C27 C28 H28A 110.0 . . ?
O8 C28 H28B 110.0 . . ?
C27 C28 H28B 110.0 . . ?
H28A C28 H28B 108.4 . . ?
C41 C42 C43 122.4(14) . . ?
C41 C42 C45 117(2) . . ?
C43 C42 C45 120(2) . . ?
O14 C45 C42 108.0(11) . . ?
O14 C45 H45A 110.1 . . ?
C42 C45 H45A 110.1 . . ?
O14 C45 H45B 110.1 . . ?
C42 C45 H45B 110.1 . . ?
H45A C45 H45B 108.4 . . ?
C19 C20 C21 119.9(11) . . ?
C19 C20 H20 120.0 . . ?
C21 C20 H20 120.0 . . ?
C4 C5 C10 120.2(15) . . ?
C4 C5 C6 125.4(14) . . ?
C10 C5 C6 114.4(13) . . ?
C36 C34 C33 116.3(15) . . ?
C36 C34 C35 118(2) . . ?
C33 C34 C35 125(3) . . ?
C42 C43 C44 119.4(17) . . ?
C42 C43 H43 120.3 . . ?
C44 C43 H43 120.3 . . ?
C60 C61 C62 109.2(14) . . ?
C60 C61 H61A 109.8 . . ?
C62 C61 H61A 109.8 . . ?
C60 C61 H61B 109.8 . . ?
C62 C61 H61B 109.8 . . ?
H61A C61 H61B 108.3 . . ?
C32 C33 C34 123(2) . . ?
C32 C33 H33 118.3 . . ?
C34 C33 H33 118.3 . . ?
C5 C4 C3 122.1(14) . . ?
C5 C4 H4 118.9 . . ?
C3 C4 H4 118.9 . . ?
C2 C1 C10 123.0(14) . . ?
C2 C1 H1 118.5 . . ?
C10 C1 H1 118.5 . . ?
O9 C29 O10 121.9(15) . . ?
O9 C29 C19 119.7(17) . . ?
O10 C29 C19 118.2(14) . . ?
C50 C51 C63 113.2(16) 2_665 . ?
C50 C51 H51A 108.9 2_665 . ?
C63 C51 H51A 108.9 . . ?
C50 C51 H51B 108.9 2_665 . ?
C63 C51 H51B 108.9 . . ?
H51A C51 H51B 107.7 . . ?
C34 C35 H35A 109.5 . . ?
C34 C35 H35B 109.5 . . ?
H35A C35 H35B 109.5 . . ?
C34 C35 H35C 109.5 . . ?
H35A C35 H35C 109.5 . . ?
H35B C35 H35C 109.5 . . ?
C4 C3 C2 117.7(14) . . ?
C4 C3 H3 121.1 . . ?
C2 C3 H3 121.1 . . ?
C1 C2 C3 120.7(15) . . ?
C1 C2 H2 119.7 . . ?
C3 C2 H2 119.7 . . ?
C48 C47 C46 114.7(15) . . ?
C48 C47 H47A 108.6 . . ?
C46 C47 H47A 108.6 . . ?
C48 C47 H47B 108.6 . . ?
C46 C47 H47B 108.6 . . ?
H47A C47 H47B 107.6 . . ?
O14 C46 C47 112.2(14) . . ?
O14 C46 H46A 109.2 . . ?
C47 C46 H46A 109.2 . . ?
O14 C46 H46B 109.2 . . ?
C47 C46 H46B 109.2 . . ?
H46A C46 H46B 107.9 . . ?
C62 C63 C51 110.7(14) . . ?
C62 C63 H63A 109.5 . . ?
C51 C63 H63A 109.5 . . ?
C62 C63 H63B 109.5 . . ?
C51 C63 H63B 109.5 . . ?
H63A C63 H63B 108.1 . . ?
C47 C48 C49 122.1(15) . . ?
C47 C48 H48A 106.8 . . ?
C49 C48 H48A 106.8 . . ?
C47 C48 H48B 106.8 . . ?
C49 C48 H48B 106.8 . . ?
H48A C48 H48B 106.7 . . ?
C50 C49 C48 107.6(15) . . ?
C50 C49 H49A 110.2 . . ?
C48 C49 H49A 110.2 . . ?
C50 C49 H49B 110.2 . . ?
C48 C49 H49B 110.2 . . ?
H49A C49 H49B 108.5 . . ?
C51 C50 C49 119.9(17) 2_665 . ?
C51 C50 H50A 107.3 2_665 . ?
C49 C50 H50A 107.3 . . ?
C51 C50 H50B 107.3 2_665 . ?
C49 C50 H50B 107.3 . . ?
H50A C50 H50B 106.9 . . ?
O9 C30 H30A 109.5 . . ?
O9 C30 H30B 109.5 . . ?
H30A C30 H30B 109.5 . . ?
O9 C30 H30C 109.5 . . ?
H30A C30 H30C 109.5 . . ?
H30B C30 H30C 109.5 . . ?

loop_
_geom_bond_atom_site_label_1
_geom_bond_atom_site_label_2
_geom_bond_distance
_geom_bond_site_symmetry_2
_geom_bond_publ_flag
S1 O11 1.434(12) . ?
S1 O12 1.447(11) . ?
S1 N1 1.640(13) . ?
S1 C31 1.753(19) . ?
O13 C59 1.45(2) . ?
O13 C60 1.49(2) . ?
O7 C26 1.453(16) . ?
O7 C27 1.47(2) . ?
O3 C14 1.406(14) . ?
O3 C15 1.42(2) . ?
O8 C8 1.35(2) . ?
O8 C28 1.425(16) . ?
O5 C21 1.356(16) . ?
O5 C23 1.424(15) . ?
O6 C25 1.39(2) . ?
O6 C24 1.455(17) . ?
O4 C17 1.378(14) . ?
O4 C16 1.393(16) . ?
O2 C13 1.398(16) . ?
O2 C12 1.41(2) . ?
N1 C38 1.49(2) . ?
N1 C52 1.511(16) . ?
O14 C46 1.41(2) . ?
O14 C45 1.431(15) . ?
O10 C29 1.248(18) . ?
O1 C7 1.383(18) . ?
O1 C11 1.420(15) . ?
C56 C57 1.39(3) . ?
C56 C55 1.43(2) . ?
C56 C59 1.51(3) . ?
O9 C29 1.244(16) . ?
O9 C30 1.61(3) . ?
C31 C37 1.35(2) . ?
C31 C32 1.39(3) . ?
C59 H59A 0.9900 . ?
C59 H59B 0.9900 . ?
C53 C54 1.40(2) . ?
C53 C58 1.433(18) . ?
C53 C52 1.50(2) . ?
C37 C36 1.48(3) . ?
C37 H37 0.9500 . ?
C54 C55 1.33(2) . ?
C54 H54 0.9500 . ?
C58 C57 1.36(2) . ?
C58 H58 0.9500 . ?
C57 H57 0.9500 . ?
C8 C9 1.39(2) . ?
C8 C7 1.45(2) . ?
C39 C44 1.37(2) . ?
C39 C40 1.48(3) . ?
C39 C38 1.515(19) . ?
C52 H52A 0.9900 . ?
C52 H52B 0.9900 . ?
C12 C11 1.460(19) . ?
C12 H12A 0.9900 . ?
C12 H12B 0.9900 . ?
C32 C33 1.37(2) . ?
C32 H32 0.9500 . ?
C55 H55 0.9500 . ?
C15 C16 1.502(17) . ?
C15 H15A 0.9900 . ?
C15 H15B 0.9900 . ?
C38 H38A 0.9900 . ?
C38 H38B 0.9900 . ?
C44 C43 1.42(2) . ?
C44 H44 0.9500 . ?
C27 C28 1.51(3) . ?
C27 H27A 0.9900 . ?
C27 H27B 0.9900 . ?
C26 C25 1.51(2) . ?
C26 H26A 0.9900 . ?
C26 H26B 0.9900 . ?
C17 C18 1.366(18) . ?
C17 C22 1.390(19) . ?
C6 C7 1.30(2) . ?
C6 C5 1.48(2) . ?
C6 H6 0.9500 . ?
C24 C23 1.51(2) . ?
C24 H24A 0.9900 . ?
C24 H24B 0.9900 . ?
C16 H16A 0.9900 . ?
C16 H16B 0.9900 . ?
C23 H23A 0.9900 . ?
C23 H23B 0.9900 . ?
C36 C34 1.31(3) . ?
C36 H36 0.9500 . ?
C21 C20 1.388(17) . ?
C21 C22 1.396(16) . ?
C41 C42 1.33(2) . ?
C41 C40 1.42(2) . ?
C41 H41 0.9500 . ?
C60 C61 1.44(3) . ?
C60 H60A 0.9900 . ?
C60 H60B 0.9900 . ?
C14 C13 1.47(3) . ?
C14 H14A 0.9900 . ?
C14 H14B 0.9900 . ?
C9 C10 1.43(2) . ?
C9 H9 0.9500 . ?
C25 H25A 0.9900 . ?
C25 H25B 0.9900 . ?
C40 H40 0.9500 . ?
C19 C20 1.381(18) . ?
C19 C18 1.390(17) . ?
C19 C29 1.49(2) . ?
C10 C1 1.40(2) . ?
C10 C5 1.437(19) . ?
C62 C63 1.47(2) . ?
C62 C61 1.60(3) . ?
C62 H62A 0.9900 . ?
C62 H62B 0.9900 . ?
C18 H18 0.9500 . ?
C13 H13A 0.9900 . ?
C13 H13B 0.9900 . ?
C22 H22 0.9500 . ?
C11 H11A 0.9900 . ?
C11 H11B 0.9900 . ?
C28 H28A 0.9900 . ?
C28 H28B 0.9900 . ?
C42 C43 1.39(3) . ?
C42 C45 1.55(2) . ?
C45 H45A 0.9900 . ?
C45 H45B 0.9900 . ?
C20 H20 0.9500 . ?
C5 C4 1.36(2) . ?
C34 C33 1.38(3) . ?
C34 C35 1.55(3) . ?
C43 H43 0.9500 . ?
C61 H61A 0.9900 . ?
C61 H61B 0.9900 . ?
C33 H33 0.9500 . ?
C4 C3 1.40(2) . ?
C4 H4 0.9500 . ?
C1 C2 1.35(2) . ?
C1 H1 0.9500 . ?
C51 C50 1.31(2) 2_665 ?
C51 C63 1.79(3) . ?
C51 H51A 0.9900 . ?
C51 H51B 0.9900 . ?
C35 H35A 0.9800 . ?
C35 H35B 0.9800 . ?
C35 H35C 0.9800 . ?
C3 C2 1.399(18) . ?
C3 H3 0.9500 . ?
C2 H2 0.9500 . ?
C47 C48 1.46(3) . ?
C47 C46 1.56(2) . ?
C47 H47A 0.9900 . ?
C47 H47B 0.9900 . ?
C46 H46A 0.9900 . ?
C46 H46B 0.9900 . ?
C63 H63A 0.9900 . ?
C63 H63B 0.9900 . ?
C48 C49 1.61(3) . ?
C48 H48A 0.9900 . ?
C48 H48B 0.9900 . ?
C49 C50 1.45(3) . ?
C49 H49A 0.9900 . ?
C49 H49B 0.9900 . ?
C50 C51 1.31(2) 2_665 ?
C50 H50A 0.9900 . ?
C50 H50B 0.9900 . ?
C30 H30A 0.9800 . ?
C30 H30B 0.9800 . ?
C30 H30C 0.9800 . ?
